data_7204857
loop_
_publ_author_name
'Eugenio Coronado'
'Jos\'e R. Gal\'an-Mascar\'os'
'Carlos Gim\'enez-Saiz'
'Carlos J. G\'omez-Garc\'ia'
'Eugenia Mart\'inez-Ferrero'
'Manuel Almeida'
'Elsa B. Lopes'
'Silvia C. Capelli'
'Rosa M. Llusar'

_publ_section_title
;
 New conducting radical salts based upon Keggin-type polyoxometalates
 and perylene
;
_journal_issue 12
_journal_name_full 'J. Mater. Chem.'
_journal_page_first 1867
_journal_page_last 1872
_journal_paper_doi 10.1039/b402630f
_journal_volume 14
_journal_year 2004
_chemical_formula_sum 'C121 H74 Cl2 Mo12 O40 P'
_chemical_formula_weight 3420.95
_chemical_name_systematic
;
?
;
_space_group_IT_number 2
_symmetry_cell_setting triclinic
_symmetry_space_group_name_Hall '-P 1'
_symmetry_space_group_name_H-M 'P -1'
_atom_sites_solution_hydrogens geom
_atom_sites_solution_primary direct
_atom_sites_solution_secondary difmap
_audit_creation_method SHELXL-97
_cell_angle_alpha 88.27(3)
_cell_angle_beta 86.65(3)
_cell_angle_gamma 86.02(3)
_cell_formula_units_Z 2
_cell_length_a 14.059(3)
_cell_length_b 14.270(3)
_cell_length_c 27.053(5)
_cell_measurement_reflns_used 5327
_cell_measurement_temperature 293(2)
_cell_measurement_theta_max 30.66
_cell_measurement_theta_min 3.05
_cell_volume 5403.2(19)
_computing_cell_refinement 'CrysAlisRED 1.167 (Oxford-diffraction 2000)'
_computing_data_collection 'MAR345 software'
_computing_data_reduction 'CrysAlisRED 1.167 (Oxford-diffraction 2000)'
_computing_structure_refinement 'SHELXL-97 (Sheldrick, 1997)'
_computing_structure_solution 'SHELXS-97 (Sheldrick, 1997)'
_diffrn_ambient_temperature 293(2)
_diffrn_detector_area_resol_mean 6.6666666667
_diffrn_measured_fraction_theta_full 0.927
_diffrn_measured_fraction_theta_max 0.927
_diffrn_measurement_device_type 'MAR345 image plate'
_diffrn_measurement_method '179 frames at 2deg rotation width'
_diffrn_radiation_monochromator Si(111)
_diffrn_radiation_source synchrotron
_diffrn_radiation_type synchrotron
_diffrn_radiation_wavelength 0.7000(2)
_diffrn_reflns_av_R_equivalents 0.0865
_diffrn_reflns_av_sigmaI/netI 0.0575
_diffrn_reflns_limit_h_max 18
_diffrn_reflns_limit_h_min -18
_diffrn_reflns_limit_k_max 19
_diffrn_reflns_limit_k_min -19
_diffrn_reflns_limit_l_max 36
_diffrn_reflns_limit_l_min -36
_diffrn_reflns_number 71471
_diffrn_reflns_theta_full 28.28
_diffrn_reflns_theta_max 28.28
_diffrn_reflns_theta_min 1.60
_exptl_absorpt_coefficient_mu 1.499
_exptl_absorpt_correction_type none
_exptl_crystal_colour black
_exptl_crystal_density_diffrn 2.103
_exptl_crystal_density_method 'not measured'
_exptl_crystal_description plate
_exptl_crystal_F_000 3346
_exptl_crystal_size_max 0.4
_exptl_crystal_size_mid 0.04
_exptl_crystal_size_min 0.02
_refine_diff_density_max 1.967
_refine_diff_density_min -2.121
_refine_diff_density_rms 0.237
_refine_ls_extinction_coef 0.00142(11)
_refine_ls_extinction_expression Fc^*^=kFc[1+0.001xFc^2^\l^3^/sin(2\q)]^-1/4^
_refine_ls_extinction_method SHELXL
_refine_ls_goodness_of_fit_ref 1.088
_refine_ls_hydrogen_treatment mixed
_refine_ls_matrix_type fullcycle
_refine_ls_number_parameters 1591
_refine_ls_number_reflns 24856
_refine_ls_number_restraints 46
_refine_ls_restrained_S_all 1.089
_refine_ls_R_factor_all 0.0928
_refine_ls_R_factor_gt 0.0733
_refine_ls_shift/su_max 0.002
_refine_ls_shift/su_mean 0.000
_refine_ls_structure_factor_coef Fsqd
_refine_ls_weighting_details 'calc w=1/[\s^2^(Fo^2^)+(0.0855P)^2^+61.2681P] where P=(Fo^2^+2Fc^2^)/3'
_refine_ls_weighting_scheme calc
_refine_ls_wR_factor_gt 0.1822
_refine_ls_wR_factor_ref 0.2164
_reflns_number_gt 20438
_reflns_number_total 24856
_reflns_threshold_expression >2sigma(I)
_cod_data_source_file b402630f.txt
_cod_data_source_block compound1
_cod_depositor_comments
;
The following automatic conversions were performed:
'_symmetry_cell_setting' value 'Triclinic' changed to 'triclinic'
according to '/home/saulius/struct/CIF-dictionaries/cif_core.dic'
dictionary named 'cif_core.dic' version 2.4.1 from 2010-06-29.

Automatic conversion script
Id: cif_fix_enum 1527 2010-12-29 10:47:43Z saulius 
;
_cod_database_code 7204857

loop_
_symmetry_equiv_pos_as_xyz
'x, y, z'
'-x, -y, -z'

loop_
_atom_site_label
_atom_site_type_symbol
_atom_site_fract_x
_atom_site_fract_y
_atom_site_fract_z
_atom_site_U_iso_or_equiv
_atom_site_adp_type
_atom_site_occupancy
_atom_site_symmetry_multiplicity
_atom_site_calc_flag
_atom_site_refinement_flags
_atom_site_disorder_assembly
_atom_site_disorder_group
P1 P 0.48994(12) 0.54378(10) 0.24861(6) 0.021 Uani 1 1 d D . .
Mo1 Mo 0.29655(5) 0.43713(5) 0.31297(3) 0.034 Uani 1 1 d . . .
Mo2 Mo 0.48511(5) 0.49700(4) 0.37914(2) 0.032 Uani 1 1 d . . .
Mo3 Mo 0.32774(5) 0.66988(4) 0.33280(3) 0.034 Uani 1 1 d . . .
Mo4 Mo 0.30590(5) 0.69361(4) 0.19800(3) 0.033 Uani 1 1 d . . .
Mo5 Mo 0.31332(5) 0.45587(5) 0.17647(3) 0.032 Uani 1 1 d . . .
Mo6 Mo 0.48373(5) 0.29616(4) 0.24205(3) 0.030 Uani 1 1 d . . .
Mo7 Mo 0.67356(5) 0.38651(4) 0.29503(3) 0.031 Uani 1 1 d . . .
Mo8 Mo 0.66564(5) 0.63969(4) 0.31652(3) 0.032 Uani 1 1 d . . .
Mo9 Mo 0.50771(5) 0.79017(4) 0.25492(3) 0.033 Uani 1 1 d . . .
Mo10 Mo 0.68393(5) 0.65735(4) 0.18877(3) 0.032 Uani 1 1 d . . .
Mo11 Mo 0.48294(6) 0.59092(5) 0.11894(3) 0.036 Uani 1 1 d . . .
Mo12 Mo 0.65260(5) 0.40804(4) 0.16884(3) 0.033 Uani 1 1 d . . .
O1 O 0.2108(5) 0.3722(4) 0.3373(3) 0.045 Uani 1 1 d . A .
O2 O 0.5031(6) 0.4795(5) 0.4393(2) 0.051 Uani 1 1 d . A .
O3 O 0.2477(5) 0.7434(5) 0.3630(3) 0.050 Uani 1 1 d . A .
O4 O 0.2528(4) 0.5564(4) 0.3336(3) 0.045 Uani 1 1 d . A .
O5 O 0.3796(5) 0.4315(4) 0.3720(2) 0.045 Uani 1 1 d . A .
O6 O 0.3939(5) 0.6124(4) 0.3836(2) 0.045 Uani 1 1 d . A .
O7 O 0.2825(5) 0.6819(4) 0.2641(2) 0.043 Uani 1 1 d . A .
O8 O 0.2714(5) 0.4539(4) 0.2483(2) 0.043 Uani 1 1 d . A .
O9 O 0.3956(4) 0.3395(4) 0.2897(2) 0.038 Uani 1 1 d . A .
O10 O 0.5725(5) 0.4151(4) 0.3486(2) 0.043 Uani 1 1 d . A .
O11 O 0.5751(5) 0.5940(4) 0.3594(2) 0.041 Uani 1 1 d . A .
O12 O 0.4207(5) 0.7450(4) 0.3098(2) 0.043 Uani 1 1 d . A .
O13 O 0.4137(5) 0.7673(4) 0.2140(2) 0.042 Uani 1 1 d . A .
O14 O 0.2262(5) 0.7769(4) 0.1797(3) 0.050 Uani 1 1 d . A .
O15 O 0.2502(5) 0.5862(4) 0.1812(2) 0.041 Uani 1 1 d . A .
O16 O 0.2273(5) 0.4026(5) 0.1515(3) 0.050 Uani 1 1 d . A .
O17 O 0.3977(4) 0.3596(4) 0.1938(2) 0.040 Uani 1 1 d . A .
O18 O 0.4635(5) 0.1826(4) 0.2374(3) 0.050 Uani 1 1 d . A .
O19 O 0.5875(5) 0.2865(4) 0.2822(2) 0.042 Uani 1 1 d . A .
O20 O 0.7554(5) 0.3231(4) 0.3261(3) 0.046 Uani 1 1 d . A .
O21 O 0.7038(4) 0.5064(4) 0.3018(2) 0.038 Uani 1 1 d . A .
O22 O 0.7513(5) 0.6664(4) 0.3526(2) 0.044 Uani 1 1 d . A .
O23 O 0.6031(5) 0.7569(4) 0.3058(2) 0.043 Uani 1 1 d . A .
O24 O 0.4976(5) 0.9068(4) 0.2615(3) 0.047 Uani 1 1 d . A .
O25 O 0.6078(5) 0.7763(4) 0.2081(2) 0.044 Uani 1 1 d . A .
O26 O 0.3842(5) 0.6813(4) 0.1337(2) 0.045 Uani 1 1 d . A .
O27 O 0.3823(5) 0.4975(4) 0.1212(2) 0.044 Uani 1 1 d . A .
O28 O 0.5803(5) 0.3064(4) 0.1849(2) 0.043 Uani 1 1 d . A .
O29 O 0.7223(5) 0.3730(4) 0.2307(2) 0.043 Uani 1 1 d . A .
O30 O 0.7342(4) 0.6590(4) 0.2500(2) 0.041 Uani 1 1 d . A .
O31 O 0.5776(5) 0.6529(4) 0.1427(2) 0.046 Uani 1 1 d . A .
O32 O 0.5643(5) 0.4738(4) 0.1320(3) 0.047 Uani 1 1 d . A .
O33 O 0.7030(5) 0.5315(4) 0.1805(2) 0.041 Uani 1 1 d . A .
O34 O 0.7689(5) 0.7023(5) 0.1514(3) 0.052 Uani 1 1 d . A .
O35 O 0.4996(5) 0.6047(5) 0.0573(2) 0.049 Uani 1 1 d . A .
O36 O 0.7331(5) 0.3610(4) 0.1275(3) 0.048 Uani 1 1 d . A .
O37A O 0.4275(4) 0.5390(4) 0.29690(19) 0.025 Uiso 0.85 1 d PD A 1
O38A O 0.4254(4) 0.5625(4) 0.2049(2) 0.026 Uiso 0.85 1 d PD A 1
O39A O 0.5486(4) 0.4500(3) 0.2419(2) 0.024 Uiso 0.85 1 d PD A 1
O40A O 0.5578(4) 0.6233(3) 0.2514(2) 0.021 Uiso 0.85 1 d PD A 1
O37B O 0.4234(19) 0.4643(16) 0.2420(12) 0.026 Uiso 0.15 1 d PD A 2
O38B O 0.430(3) 0.6368(16) 0.2566(15) 0.043 Uiso 0.15 1 d PD A 2
O39B O 0.560(2) 0.524(3) 0.2898(10) 0.036 Uiso 0.15 1 d PD A 2
O40B O 0.556(3) 0.551(3) 0.2016(10) 0.050 Uiso 0.15 1 d PD A 2
C1A C 0.8797(6) 0.8885(5) 0.5141(3) 0.031 Uani 1 1 d . . .
C2A C 0.8654(6) 0.9102(5) 0.4644(3) 0.033 Uani 1 1 d . . .
C3A C 0.8602(6) 1.0075(5) 0.4465(3) 0.034 Uani 1 1 d . . .
C4A C 0.8729(5) 1.0785(5) 0.4802(3) 0.030 Uani 1 1 d . . .
C5A C 0.8880(6) 1.0580(5) 0.5307(3) 0.032 Uani 1 1 d . . .
C6A C 0.8908(6) 0.9603(5) 0.5489(3) 0.031 Uani 1 1 d . . .
C7A C 0.9081(7) 0.9329(6) 0.5981(3) 0.043 Uani 1 1 d . . .
H7A H 0.9175 0.9786 0.6208 0.052 Uiso 1 1 calc R . .
C8A C 0.9113(8) 0.8402(7) 0.6134(3) 0.048 Uani 1 1 d . . .
H8A H 0.9221 0.8243 0.6463 0.058 Uiso 1 1 calc R . .
C9A C 0.8989(7) 0.7714(6) 0.5813(4) 0.047 Uani 1 1 d . . .
H9A H 0.9013 0.7090 0.5925 0.057 Uiso 1 1 calc R . .
C10A C 0.8825(7) 0.7935(5) 0.5316(3) 0.039 Uani 1 1 d . . .
C11A C 0.8718(8) 0.7228(6) 0.4966(4) 0.051 Uani 1 1 d . . .
H11A H 0.8753 0.6601 0.5073 0.062 Uiso 1 1 calc R . .
C12A C 0.8568(8) 0.7430(7) 0.4492(4) 0.053 Uani 1 1 d . . .
H12A H 0.8494 0.6950 0.4276 0.064 Uiso 1 1 calc R . .
C13A C 0.8524(7) 0.8367(6) 0.4320(3) 0.045 Uani 1 1 d . . .
H13A H 0.8409 0.8507 0.3990 0.054 Uiso 1 1 calc R . .
C14A C 0.8414(7) 1.0328(6) 0.3974(3) 0.042 Uani 1 1 d . . .
H14A H 0.8318 0.9864 0.3751 0.050 Uiso 1 1 calc R . .
C15A C 0.8370(7) 1.1263(7) 0.3814(4) 0.051 Uani 1 1 d . . .
H15A H 0.8238 1.1423 0.3489 0.061 Uiso 1 1 calc R . .
C16A C 0.8523(8) 1.1954(6) 0.4139(4) 0.051 Uani 1 1 d . . .
H16A H 0.8518 1.2576 0.4026 0.062 Uiso 1 1 calc R . .
C17A C 0.8685(6) 1.1740(5) 0.4634(3) 0.037 Uani 1 1 d . . .
C18A C 0.8808(7) 1.2452(6) 0.4970(4) 0.047 Uani 1 1 d . . .
H18A H 0.8787 1.3076 0.4859 0.057 Uiso 1 1 calc R . .
C19A C 0.8957(7) 1.2240(6) 0.5454(4) 0.044 Uani 1 1 d . . .
H19A H 0.9034 1.2719 0.5671 0.053 Uiso 1 1 calc R . .
C20A C 0.8997(7) 1.1302(6) 0.5628(3) 0.043 Uani 1 1 d . . .
H20A H 0.9103 1.1162 0.5959 0.052 Uiso 1 1 calc R . .
C1B C 0.6291(6) 0.8885(6) 0.5109(3) 0.038 Uani 1 1 d . . .
C2B C 0.6129(6) 0.8975(6) 0.4599(3) 0.040 Uani 1 1 d . . .
C3B C 0.6073(7) 0.9906(6) 0.4365(4) 0.045 Uani 1 1 d . . .
C4B C 0.6166(7) 1.0703(6) 0.4653(4) 0.044 Uani 1 1 d . . .
C5B C 0.6341(6) 1.0603(6) 0.5168(4) 0.040 Uani 1 1 d . . .
C6B C 0.6409(6) 0.9676(6) 0.5395(3) 0.038 Uani 1 1 d . . .
C7B C 0.6585(8) 0.9536(7) 0.5899(4) 0.051 Uani 1 1 d . . .
H7B H 0.6660 1.0053 0.6091 0.061 Uiso 1 1 calc R . .
C8B C 0.6648(9) 0.8646(8) 0.6116(4) 0.060 Uani 1 1 d . . .
H8B H 0.6794 0.8569 0.6447 0.072 Uiso 1 1 calc R . .
C9B C 0.6499(7) 0.7877(7) 0.5849(4) 0.051 Uani 1 1 d . . .
H9B H 0.6491 0.7287 0.6005 0.061 Uiso 1 1 calc R . .
C10B C 0.6358(7) 0.7977(6) 0.5338(4) 0.044 Uani 1 1 d . . .
C11B C 0.6232(7) 0.7188(7) 0.5062(4) 0.052 Uani 1 1 d . . .
H11B H 0.6249 0.6595 0.5215 0.063 Uiso 1 1 calc R . .
C12B C 0.6082(8) 0.7285(7) 0.4569(5) 0.062 Uani 1 1 d . . .
H12B H 0.6023 0.6752 0.4386 0.074 Uiso 1 1 calc R . .
C13B C 0.6018(8) 0.8167(7) 0.4331(4) 0.054 Uani 1 1 d . . .
H13B H 0.5901 0.8219 0.3996 0.064 Uiso 1 1 calc R . .
C14B C 0.5902(8) 1.0051(8) 0.3866(4) 0.056 Uani 1 1 d . . .
H14B H 0.5833 0.9535 0.3673 0.067 Uiso 1 1 calc R . .
C15B C 0.5832(9) 1.0945(9) 0.3649(5) 0.068 Uani 1 1 d . . .
H15B H 0.5729 1.1019 0.3313 0.081 Uiso 1 1 calc R . .
C16B C 0.5913(9) 1.1718(8) 0.3926(5) 0.069 Uani 1 1 d . . .
H16B H 0.5856 1.2313 0.3777 0.083 Uiso 1 1 calc R . .
C17B C 0.6080(8) 1.1628(7) 0.4431(4) 0.055 Uani 1 1 d . . .
C18B C 0.6186(9) 1.2397(7) 0.4722(6) 0.070 Uani 1 1 d . . .
H18B H 0.6132 1.2996 0.4577 0.083 Uiso 1 1 calc R . .
C19B C 0.6365(10) 1.2304(7) 0.5208(5) 0.069 Uani 1 1 d . . .
H19B H 0.6446 1.2831 0.5391 0.083 Uiso 1 1 calc R . .
C20B C 0.6425(8) 1.1414(7) 0.5429(5) 0.055 Uani 1 1 d . . .
H20B H 0.6524 1.1358 0.5766 0.066 Uiso 1 1 calc R . .
C1C C 0.3771(6) 0.9590(6) -0.0369(3) 0.040 Uani 1 1 d . . .
C2C C 0.3697(7) 1.0595(6) -0.0414(4) 0.046 Uani 1 1 d . . .
C3C C 0.3665(7) 1.1140(7) 0.0032(4) 0.049 Uani 1 1 d . . .
C4C C 0.3707(7) 1.0675(7) 0.0500(4) 0.046 Uani 1 1 d . . .
C5C C 0.3775(6) 0.9682(7) 0.0545(4) 0.044 Uani 1 1 d . . .
C6C C 0.3818(7) 0.9132(6) 0.0099(3) 0.041 Uani 1 1 d . . .
C7C C 0.3901(11) 0.8151(7) 0.0118(5) 0.069 Uani 1 1 d . . .
H7C H 0.3923 0.7836 0.0424 0.083 Uiso 1 1 calc R . .
C8C C 0.3950(12) 0.7645(8) -0.0304(5) 0.076 Uani 1 1 d . . .
H8C H 0.4012 0.6993 -0.0281 0.091 Uiso 1 1 calc R . .
C9C C 0.3909(10) 0.8079(8) -0.0758(5) 0.068 Uani 1 1 d . . .
H9C H 0.3942 0.7719 -0.1040 0.081 Uiso 1 1 calc R . .
C10C C 0.3819(7) 0.9050(7) -0.0805(4) 0.047 Uani 1 1 d . . .
C11C C 0.3764(9) 0.9508(9) -0.1272(4) 0.066 Uani 1 1 d . . .
H11C H 0.3788 0.9159 -0.1558 0.079 Uiso 1 1 calc R . .
C12C C 0.3678(12) 1.0455(10) -0.1302(4) 0.082 Uani 1 1 d . . .
H12C H 0.3651 1.0748 -0.1613 0.099 Uiso 1 1 calc R . .
C13C C 0.3630(10) 1.0999(9) -0.0895(4) 0.067 Uani 1 1 d . . .
H13C H 0.3550 1.1649 -0.0934 0.081 Uiso 1 1 calc R . .
C14C C 0.3589(12) 1.2118(8) 0.0022(6) 0.086 Uani 1 1 d . . .
H14C H 0.3554 1.2434 -0.0283 0.103 Uiso 1 1 calc R . .
C15C C 0.3563(14) 1.2632(10) 0.0438(7) 0.103 Uani 1 1 d . . .
H15C H 0.3508 1.3284 0.0414 0.124 Uiso 1 1 calc R . .
C16C C 0.3616(11) 1.2190(10) 0.0891(6) 0.084 Uani 1 1 d . . .
H16C H 0.3615 1.2545 0.1174 0.100 Uiso 1 1 calc R . .
C17C C 0.3672(8) 1.1206(8) 0.0936(4) 0.056 Uani 1 1 d . . .
C18C C 0.3702(9) 1.0721(10) 0.1405(5) 0.070 Uani 1 1 d . . .
H18C H 0.3666 1.1064 0.1693 0.084 Uiso 1 1 calc R . .
C19C C 0.3780(12) 0.9790(11) 0.1436(5) 0.083 Uani 1 1 d . . .
H19C H 0.3801 0.9492 0.1746 0.099 Uiso 1 1 calc R . .
C20C C 0.3829(11) 0.9258(9) 0.1019(4) 0.072 Uani 1 1 d . . .
H20C H 0.3900 0.8607 0.1051 0.087 Uiso 1 1 calc R . .
C1D C 0.1260(6) 0.9866(6) -0.0450(3) 0.039 Uani 1 1 d . . .
C2D C 0.1185(6) 1.0861(6) -0.0447(3) 0.040 Uani 1 1 d . . .
C3D C 0.1155(8) 1.1323(7) 0.0025(4) 0.047 Uani 1 1 d . . .
C4D C 0.1193(6) 1.0780(7) 0.0473(3) 0.042 Uani 1 1 d . . .
C5D C 0.1264(7) 0.9784(7) 0.0468(4) 0.047 Uani 1 1 d . . .
C6D C 0.1275(7) 0.9323(7) -0.0007(4) 0.048 Uani 1 1 d . . .
C7D C 0.1366(10) 0.8346(8) -0.0040(4) 0.070 Uani 1 1 d . . .
H7D H 0.1403 0.7982 0.0250 0.084 Uiso 1 1 calc R . .
C8D C 0.1404(11) 0.7901(8) -0.0486(5) 0.074 Uani 1 1 d . . .
H8D H 0.1468 0.7249 -0.0493 0.089 Uiso 1 1 calc R . .
C9D C 0.1346(9) 0.8418(8) -0.0919(5) 0.065 Uani 1 1 d . . .
H9D H 0.1355 0.8114 -0.1219 0.078 Uiso 1 1 calc R . .
C10D C 0.1273(7) 0.9420(7) -0.0914(4) 0.045 Uani 1 1 d . . .
C11D C 0.1236(9) 0.9969(8) -0.1359(4) 0.061 Uani 1 1 d . . .
H11D H 0.1249 0.9673 -0.1661 0.073 Uiso 1 1 calc R . .
C12D C 0.1182(11) 1.0916(9) -0.1349(4) 0.074 Uani 1 1 d . . .
H12D H 0.1163 1.1270 -0.1643 0.089 Uiso 1 1 calc R . .
C13D C 0.1154(10) 1.1358(8) -0.0899(4) 0.065 Uani 1 1 d . . .
H13D H 0.1113 1.2011 -0.0898 0.079 Uiso 1 1 calc R . .
C14D C 0.1098(12) 1.2308(8) 0.0054(4) 0.076 Uani 1 1 d . . .
H14D H 0.1062 1.2671 -0.0237 0.091 Uiso 1 1 calc R . .
C15D C 0.1094(13) 1.2749(9) 0.0500(5) 0.084 Uani 1 1 d . . .
H15D H 0.1070 1.3401 0.0507 0.101 Uiso 1 1 calc R . .
C16D C 0.1127(10) 1.2225(9) 0.0940(5) 0.070 Uani 1 1 d . . .
H16D H 0.1104 1.2526 0.1241 0.083 Uiso 1 1 calc R . .
C17D C 0.1195(7) 1.1236(8) 0.0930(4) 0.049 Uani 1 1 d . . .
C18D C 0.1224(10) 1.0701(9) 0.1371(4) 0.070 Uani 1 1 d . . .
H18D H 0.1201 1.0999 0.1673 0.084 Uiso 1 1 calc R . .
C19D C 0.1285(11) 0.9758(10) 0.1361(4) 0.077 Uani 1 1 d . . .
H19D H 0.1311 0.9409 0.1656 0.093 Uiso 1 1 calc R . .
C20D C 0.1310(10) 0.9299(8) 0.0916(4) 0.068 Uani 1 1 d . . .
H20D H 0.1360 0.8646 0.0919 0.081 Uiso 1 1 calc R . .
C1E C 1.0974(6) 1.0695(6) 0.2651(3) 0.035 Uani 1 1 d . . .
C2E C 1.0849(6) 0.9731(5) 0.2759(3) 0.037 Uani 1 1 d . . .
C3E C 0.9880(7) 0.9395(6) 0.2776(3) 0.041 Uani 1 1 d . . .
C4E C 0.9088(6) 1.0021(6) 0.2664(3) 0.040 Uani 1 1 d . . .
C5E C 0.9219(7) 1.1000(6) 0.2547(3) 0.040 Uani 1 1 d . . .
C6E C 1.0164(7) 1.1333(5) 0.2561(3) 0.040 Uani 1 1 d . . .
C7E C 1.0333(9) 1.2277(7) 0.2475(4) 0.058 Uani 1 1 d . . .
H7E H 0.9824 1.2711 0.2418 0.069 Uiso 1 1 calc R . .
C8E C 1.1242(9) 1.2574(7) 0.2472(4) 0.063 Uani 1 1 d . . .
H8E H 1.1332 1.3209 0.2418 0.075 Uiso 1 1 calc R . .
C9E C 1.2017(8) 1.1969(8) 0.2545(5) 0.060 Uani 1 1 d . . .
H9E H 1.2625 1.2191 0.2528 0.072 Uiso 1 1 calc R . .
C10E C 1.1900(7) 1.1016(6) 0.2644(4) 0.046 Uani 1 1 d . . .
C11E C 1.2686(7) 1.0374(9) 0.2728(4) 0.056 Uani 1 1 d . . .
H11E H 1.3301 1.0579 0.2708 0.067 Uiso 1 1 calc R . .
C12E C 1.2546(8) 0.9457(8) 0.2839(5) 0.065 Uani 1 1 d . . .
H12E H 1.3064 0.9045 0.2912 0.078 Uiso 1 1 calc R . .
C13E C 1.1630(8) 0.9125(7) 0.2845(4) 0.052 Uani 1 1 d . . .
H13E H 1.1550 0.8491 0.2908 0.063 Uiso 1 1 calc R . .
C14E C 0.9727(9) 0.8461(7) 0.2893(5) 0.065 Uani 1 1 d . . .
H14E H 1.0239 0.8049 0.2975 0.078 Uiso 1 1 calc R . .
C15E C 0.8815(10) 0.8133(9) 0.2891(6) 0.078 Uani 1 1 d . . .
H15E H 0.8723 0.7505 0.2969 0.094 Uiso 1 1 calc R . .
C16E C 0.8052(9) 0.8737(9) 0.2772(5) 0.068 Uani 1 1 d . . .
H16E H 0.7449 0.8507 0.2768 0.082 Uiso 1 1 calc R . .
C17E C 0.8157(8) 0.9683(7) 0.2659(4) 0.051 Uani 1 1 d . . .
C18E C 0.7381(8) 1.0322(9) 0.2543(5) 0.064 Uani 1 1 d . . .
H18E H 0.6767 1.0116 0.2547 0.077 Uiso 1 1 calc R . .
C19E C 0.7526(8) 1.1229(8) 0.2428(4) 0.059 Uani 1 1 d . . .
H19E H 0.7012 1.1633 0.2338 0.071 Uiso 1 1 calc R . .
C20E C 0.8426(7) 1.1574(8) 0.2439(4) 0.054 Uani 1 1 d . . .
H20E H 0.8493 1.2210 0.2371 0.065 Uiso 1 1 calc R . .
C1F C 1.0909(12) 0.6393(8) 0.1000(5) 0.080 Uani 1 1 d . . .
H1F H 1.0918 0.6747 0.1283 0.096 Uiso 1 1 calc R . .
C2F C 1.1758(13) 0.6169(10) 0.0732(6) 0.088 Uani 1 1 d . . .
H2F H 1.2330 0.6380 0.0827 0.106 Uiso 1 1 calc R . .
C3F C 1.1739(10) 0.5634(9) 0.0323(5) 0.071 Uani 1 1 d . . .
C4F C 1.0867(8) 0.5320(7) 0.0165(4) 0.051 Uani 1 1 d . . .
C5F C 0.9992(9) 0.5547(7) 0.0434(3) 0.053 Uani 1 1 d . . .
C6F C 1.0021(13) 0.6098(9) 0.0856(5) 0.082 Uani 1 1 d . . .
H6F H 0.9459 0.6269 0.1040 0.098 Uiso 1 1 calc R . .
C7F C 1.2615(10) 0.5353(12) 0.0063(6) 0.086 Uani 1 1 d . . .
H7F H 1.3193 0.5513 0.0175 0.103 Uiso 1 1 calc R . .
C8F C 0.7409(11) 0.5144(14) 0.0346(7) 0.107 Uani 1 1 d . . .
H8F H 0.6832 0.5307 0.0517 0.129 Uiso 1 1 calc R . .
C9F C 0.8228(10) 0.5430(11) 0.0530(6) 0.082 Uani 1 1 d . . .
H9F H 0.8199 0.5761 0.0823 0.098 Uiso 1 1 calc R . .
C10F C 0.9114(8) 0.5216(7) 0.0271(4) 0.050 Uani 1 1 d . . .
C1G C -0.0126(10) 0.5039(10) 0.3621(4) 0.069 Uani 1 1 d . . .
H1G H 0.0059 0.5089 0.3286 0.083 Uiso 1 1 calc R . .
C2G C -0.1034(9) 0.4860(8) 0.3759(4) 0.062 Uani 1 1 d . . .
H2G H -0.1459 0.4761 0.3518 0.074 Uiso 1 1 calc R . .
C3G C -0.1352(7) 0.4821(6) 0.4264(4) 0.047 Uani 1 1 d . . .
C4G C -0.0677(6) 0.4909(5) 0.4631(3) 0.035 Uani 1 1 d . . .
C5G C 0.0291(6) 0.5070(5) 0.4479(3) 0.037 Uani 1 1 d . . .
C6G C 0.0546(9) 0.5152(8) 0.3978(4) 0.058 Uani 1 1 d . . .
H6G H 0.1167 0.5283 0.3876 0.070 Uiso 1 1 calc R . .
C7G C -0.2319(7) 0.4711(6) 0.4413(4) 0.052 Uani 1 1 d . . .
H7G H -0.2764 0.4650 0.4176 0.063 Uiso 1 1 calc R . .
C8G C 0.2596(7) 0.5303(7) 0.5100(5) 0.053 Uani 1 1 d . . .
H8G H 0.3238 0.5356 0.5007 0.064 Uiso 1 1 calc R . .
C9G C 0.1950(7) 0.5242(6) 0.4735(4) 0.044 Uani 1 1 d . . .
H9G H 0.2166 0.5264 0.4403 0.053 Uiso 1 1 calc R . .
C10G C 0.0986(6) 0.5147(5) 0.4857(3) 0.036 Uani 1 1 d . . .
Cl1 Cl 0.9489(13) 0.4084(12) 0.1612(6) 0.103 Uiso 0.30 1 d PD B 3
C21 C 0.9306(11) 0.4769(9) 0.2136(5) 0.108 Uiso 0.30 1 d PD B 3
H21A H 0.8792 0.5248 0.2090 0.130 Uiso 0.30 1 calc PR B 3
H21B H 0.9136 0.4381 0.2424 0.130 Uiso 0.30 1 calc PR B 3
Cl2 Cl 1.0356(12) 0.5279(11) 0.2215(6) 0.139 Uiso 0.30 1 d PD B 3
Cl3 Cl 1.0146(13) 0.6435(10) 0.2310(7) 0.108 Uiso 0.30 1 d PD C 4
C22 C 1.0356(12) 0.5279(11) 0.2215(6) 0.139 Uiso 0.30 1 d PD C 4
H22A H 1.0664 0.4982 0.2497 0.167 Uiso 0.30 1 calc PR C 4
H22B H 1.0784 0.5186 0.1924 0.167 Uiso 0.30 1 calc PR C 4
Cl4 Cl 0.9306(11) 0.4769(9) 0.2136(5) 0.108 Uiso 0.30 1 d PD C 4
Cl5 Cl 0.9405(16) 0.4376(15) 0.1774(8) 0.124 Uiso 0.30 1 d PD D 5
C23 C 0.922(2) 0.4847(19) 0.2350(9) 0.046 Uiso 0.30 1 d PD D 5
H23A H 0.9552 0.4467 0.2597 0.055 Uiso 0.30 1 calc PR D 5
H23B H 0.8543 0.4914 0.2449 0.055 Uiso 0.30 1 calc PR D 5
Cl6 Cl 0.9690(17) 0.5924(16) 0.2257(9) 0.174 Uiso 0.30 1 d PD D 5
Cl7 Cl 1.071(2) 0.620(3) 0.2511(14) 0.083 Uiso 0.10 1 d PD E 6
C24 C 0.9690(17) 0.5924(16) 0.2257(9) 0.174 Uiso 0.10 1 d PD E 6
H24A H 0.9454 0.6432 0.2041 0.209 Uiso 0.10 1 calc PR E 6
H24B H 0.9198 0.5806 0.2514 0.209 Uiso 0.10 1 calc PR E 6
Cl8 Cl 0.999(5) 0.492(4) 0.192(3) 0.180 Uiso 0.10 1 d PD E 6

loop_
_atom_site_aniso_label
_atom_site_aniso_U_11
_atom_site_aniso_U_22
_atom_site_aniso_U_33
_atom_site_aniso_U_23
_atom_site_aniso_U_13
_atom_site_aniso_U_12
P1 0.024 0.016 0.024 0.000 -0.002 -0.001
Mo1 0.031 0.029 0.042 0.006 0.002 -0.007
Mo2 0.042 0.027 0.026 0.001 -0.002 -0.005
Mo3 0.036 0.025 0.039 -0.006 0.006 0.001
Mo4 0.035 0.025 0.039 0.002 -0.008 0.005
Mo5 0.034 0.029 0.036 -0.003 -0.009 -0.004
Mo6 0.034 0.017 0.039 -0.002 -0.003 -0.003
Mo7 0.033 0.022 0.036 0.003 -0.008 0.001
Mo8 0.034 0.026 0.037 -0.004 -0.008 -0.006
Mo9 0.040 0.017 0.041 0.000 -0.002 -0.003
Mo10 0.033 0.025 0.037 0.003 0.003 -0.006
Mo11 0.046 0.033 0.028 0.004 -0.005 0.000
Mo12 0.037 0.027 0.034 -0.006 0.001 0.004
O1 0.042 0.039 0.053 0.005 0.001 -0.016
O2 0.072 0.042 0.039 0.001 -0.002 -0.002
O3 0.050 0.046 0.050 -0.010 0.010 0.013
O4 0.036 0.033 0.067 0.002 -0.005 -0.001
O5 0.055 0.030 0.052 0.001 -0.013 -0.005
O6 0.050 0.030 0.054 -0.009 -0.003 -0.002
O7 0.048 0.045 0.037 0.003 -0.006 -0.008
O8 0.044 0.038 0.044 0.000 -0.002 0.009
O9 0.039 0.039 0.034 0.008 0.002 0.002
O10 0.053 0.026 0.049 -0.001 0.006 -0.003
O11 0.047 0.025 0.052 -0.003 0.003 -0.007
O12 0.047 0.042 0.043 0.002 -0.009 -0.010
O13 0.044 0.041 0.042 0.008 0.004 -0.012
O14 0.049 0.038 0.062 0.008 -0.016 0.002
O15 0.045 0.038 0.040 -0.002 0.003 0.002
O16 0.048 0.048 0.056 -0.016 -0.014 -0.003
O17 0.042 0.042 0.035 0.003 -0.005 0.004
O18 0.070 0.025 0.055 -0.007 -0.013 -0.008
O19 0.045 0.036 0.044 0.000 -0.002 -0.003
O20 0.051 0.032 0.054 0.004 -0.006 0.004
O21 0.039 0.024 0.048 0.000 0.010 -0.001
O22 0.042 0.046 0.048 -0.005 -0.005 -0.015
O23 0.049 0.034 0.045 -0.003 -0.004 0.006
O24 0.054 0.027 0.061 -0.003 -0.006 -0.004
O25 0.054 0.033 0.044 0.011 -0.002 0.002
O26 0.048 0.036 0.047 0.007 0.004 0.000
O27 0.050 0.035 0.047 -0.003 -0.006 -0.002
O28 0.051 0.039 0.039 -0.004 -0.008 -0.002
O29 0.043 0.041 0.046 0.004 -0.010 -0.005
O30 0.036 0.038 0.047 0.000 0.009 0.000
O31 0.053 0.030 0.055 0.003 -0.019 0.002
O32 0.056 0.030 0.056 -0.004 -0.011 -0.002
O33 0.049 0.028 0.046 0.001 -0.014 0.001
O34 0.050 0.044 0.060 0.010 0.013 -0.003
O35 0.068 0.047 0.032 0.005 -0.009 -0.001
O36 0.053 0.038 0.053 -0.011 0.005 0.003
C1A 0.034 0.022 0.037 -0.003 -0.001 0.000
C2A 0.038 0.027 0.034 -0.002 0.001 0.002
C3A 0.036 0.028 0.036 -0.003 -0.002 0.004
C4A 0.028 0.026 0.033 0.005 0.006 0.004
C5A 0.036 0.026 0.036 -0.004 -0.004 -0.001
C6A 0.037 0.029 0.025 0.001 0.001 0.003
C7A 0.051 0.042 0.034 0.001 0.009 -0.003
C8A 0.064 0.047 0.032 0.007 0.001 0.001
C9A 0.057 0.035 0.046 0.011 0.007 0.008
C10A 0.046 0.025 0.045 0.001 0.006 -0.004
C11A 0.067 0.025 0.062 0.001 -0.001 -0.002
C12A 0.064 0.038 0.060 -0.024 -0.013 -0.006
C13A 0.063 0.032 0.041 -0.004 -0.014 -0.001
C14A 0.052 0.039 0.034 0.002 -0.004 0.001
C15A 0.054 0.059 0.040 0.010 -0.019 0.011
C16A 0.055 0.035 0.061 0.015 0.005 0.009
C17A 0.039 0.024 0.048 0.005 -0.001 0.002
C18A 0.055 0.022 0.063 -0.001 0.002 0.002
C19A 0.047 0.029 0.057 -0.017 0.011 -0.006
C20A 0.055 0.033 0.042 -0.008 0.007 -0.007
C1B 0.030 0.035 0.049 0.002 0.005 -0.005
C2B 0.037 0.036 0.047 -0.003 -0.008 -0.001
C3B 0.036 0.043 0.053 0.009 0.003 0.000
C4B 0.038 0.034 0.057 0.012 0.006 0.000
C5B 0.037 0.030 0.051 -0.003 0.005 0.001
C6B 0.033 0.037 0.045 0.000 0.002 0.000
C7B 0.055 0.050 0.047 -0.005 -0.003 -0.004
C8B 0.066 0.067 0.048 0.003 -0.008 0.000
C9B 0.054 0.041 0.058 0.016 -0.011 -0.002
C10B 0.043 0.033 0.055 0.003 -0.008 0.003
C11B 0.049 0.039 0.069 -0.001 -0.001 -0.007
C12B 0.063 0.038 0.084 -0.015 -0.007 -0.003
C13B 0.053 0.047 0.061 -0.008 -0.015 -0.001
C14B 0.053 0.071 0.043 0.011 -0.006 -0.002
C15B 0.059 0.080 0.061 0.028 -0.001 0.006
C16B 0.073 0.052 0.079 0.025 0.001 0.005
C17B 0.050 0.044 0.069 0.014 0.014 -0.001
C18B 0.062 0.030 0.113 0.010 0.013 0.002
C19B 0.079 0.037 0.092 -0.010 0.002 -0.006
C20B 0.055 0.040 0.069 -0.010 0.011 -0.004
C1C 0.039 0.035 0.045 -0.004 -0.010 -0.003
C2C 0.046 0.039 0.050 0.006 -0.005 0.002
C3C 0.051 0.042 0.056 -0.004 -0.006 0.000
C4C 0.039 0.047 0.054 -0.012 -0.007 -0.002
C5C 0.035 0.049 0.047 -0.003 -0.005 0.000
C6C 0.044 0.034 0.044 0.001 -0.006 -0.002
C7C 0.112 0.037 0.060 0.000 -0.013 -0.005
C8C 0.128 0.044 0.060 -0.005 -0.008 -0.022
C9C 0.087 0.056 0.063 -0.023 -0.002 -0.010
C10C 0.046 0.055 0.041 -0.008 -0.007 -0.004
C11C 0.074 0.082 0.044 -0.003 -0.005 -0.013
C12C 0.126 0.085 0.041 0.026 -0.032 -0.030
C13C 0.093 0.058 0.049 0.021 -0.006 -0.003
C14C 0.116 0.040 0.101 -0.006 -0.011 0.014
C15C 0.141 0.045 0.125 -0.025 -0.018 0.007
C16C 0.089 0.065 0.097 -0.033 -0.009 0.012
C17C 0.045 0.059 0.065 -0.020 0.000 0.000
C18C 0.060 0.098 0.053 -0.029 0.006 -0.003
C19C 0.113 0.081 0.055 -0.016 -0.018 0.003
C20C 0.116 0.055 0.045 -0.003 0.002 -0.004
C1D 0.032 0.050 0.035 -0.003 0.000 -0.003
C2D 0.037 0.047 0.036 0.002 0.002 -0.008
C3D 0.055 0.043 0.042 -0.001 0.006 -0.007
C4D 0.031 0.055 0.037 0.000 -0.001 0.006
C5D 0.043 0.045 0.049 0.004 0.002 0.009
C6D 0.052 0.041 0.047 -0.001 0.008 0.009
C7D 0.103 0.048 0.055 0.006 0.006 0.022
C8D 0.097 0.045 0.077 -0.008 0.013 0.006
C9D 0.076 0.051 0.067 -0.021 0.003 0.004
C10D 0.043 0.049 0.044 -0.009 0.000 -0.004
C11D 0.076 0.069 0.040 -0.006 -0.003 -0.007
C12D 0.115 0.068 0.038 0.012 -0.006 -0.014
C13D 0.093 0.051 0.052 0.015 0.001 -0.008
C14D 0.131 0.053 0.045 0.004 -0.004 -0.019
C15D 0.139 0.050 0.065 -0.008 -0.005 -0.022
C16D 0.092 0.066 0.051 -0.014 0.000 -0.008
C17D 0.044 0.064 0.037 -0.003 0.010 -0.001
C18D 0.090 0.072 0.042 0.003 -0.007 0.028
C19D 0.105 0.084 0.039 0.013 -0.007 0.028
C20D 0.087 0.055 0.054 0.016 0.001 0.036
C1E 0.042 0.038 0.027 -0.007 -0.001 -0.009
C2E 0.047 0.031 0.034 -0.003 -0.004 0.004
C3E 0.046 0.037 0.041 -0.007 0.005 -0.010
C4E 0.040 0.042 0.039 -0.006 -0.003 -0.005
C5E 0.051 0.036 0.034 -0.011 -0.004 0.002
C6E 0.056 0.026 0.039 -0.002 -0.006 -0.005
C7E 0.070 0.041 0.063 0.007 -0.007 -0.009
C8E 0.083 0.040 0.066 0.004 0.005 -0.029
C9E 0.053 0.056 0.076 -0.006 0.003 -0.033
C10E 0.055 0.041 0.043 -0.002 -0.008 -0.009
C11E 0.028 0.092 0.049 -0.013 0.003 -0.010
C12E 0.045 0.061 0.086 -0.017 0.008 0.005
C13E 0.059 0.041 0.056 0.002 -0.011 0.009
C14E 0.069 0.041 0.085 0.015 -0.004 -0.012
C15E 0.074 0.051 0.112 0.016 -0.008 -0.032
C16E 0.052 0.078 0.080 -0.005 0.008 -0.042
C17E 0.049 0.059 0.045 -0.011 0.001 -0.015
C18E 0.035 0.089 0.068 -0.026 -0.003 0.004
C19E 0.048 0.065 0.064 -0.018 -0.010 0.020
C20E 0.051 0.054 0.056 -0.023 -0.013 0.017
C1F 0.131 0.050 0.065 0.002 -0.053 -0.012
C2F 0.110 0.071 0.092 0.029 -0.053 -0.036
C3F 0.081 0.067 0.066 0.037 -0.024 -0.022
C4F 0.057 0.040 0.054 0.019 -0.014 -0.006
C5F 0.081 0.042 0.035 0.007 -0.004 0.003
C6F 0.134 0.056 0.055 0.007 -0.019 0.001
C7F 0.056 0.125 0.077 0.051 -0.010 -0.036
C8F 0.058 0.160 0.095 0.076 0.012 0.009
C9F 0.064 0.092 0.083 0.020 0.015 0.012
C10F 0.053 0.051 0.041 0.008 0.009 0.010
C1G 0.082 0.085 0.040 0.002 -0.002 0.000
C2G 0.066 0.067 0.053 -0.007 -0.011 -0.007
C3G 0.053 0.029 0.058 -0.002 -0.008 0.003
C4G 0.038 0.020 0.045 0.002 0.005 -0.003
C5G 0.043 0.022 0.044 0.000 0.001 0.008
C6G 0.058 0.064 0.051 0.003 0.003 0.005
C7G 0.047 0.039 0.073 0.000 -0.022 0.002
C8G 0.040 0.039 0.082 -0.007 0.004 -0.004
C9G 0.046 0.026 0.059 0.002 0.007 -0.001
C10G 0.038 0.021 0.049 -0.003 0.010 -0.002

loop_
_atom_type_symbol
_atom_type_description
_atom_type_scat_dispersion_real
_atom_type_scat_dispersion_imag
_atom_type_scat_source
C C 0.0033 0.0016 'International Tables Vol C Tables 4.2.6.8 and 6.1.1.4'
H H 0.0000 0.0000 'International Tables Vol C Tables 4.2.6.8 and 6.1.1.4'
O O 0.0106 0.0060 'International Tables Vol C Tables 4.2.6.8 and 6.1.1.4'
P P 0.1023 0.0942 'International Tables Vol C Tables 4.2.6.8 and 6.1.1.4'
Mo Mo -1.6832 0.6857 'International Tables Vol C Tables 4.2.6.8 and 6.1.1.4'
Cl Cl 0.1484 0.1585 'International Tables Vol C Tables 4.2.6.8 and 6.1.1.4'

loop_
_geom_angle_atom_site_label_1
_geom_angle_atom_site_label_2
_geom_angle_atom_site_label_3
_geom_angle
_geom_angle_site_symmetry_1
_geom_angle_site_symmetry_3
_geom_angle_publ_flag
O39A P1 O37A 109.2(3) . . ?
O39A P1 O39B 67.9(14) . . ?
O37A P1 O39B 74.5(15) . . ?
O39A P1 O38B 178.6(17) . . ?
O37A P1 O38B 69.4(16) . . ?
O39B P1 O38B 111(2) . . ?
O39A P1 O40B 71.1(17) . . ?
O37A P1 O40B 177.2(17) . . ?
O39B P1 O40B 103(2) . . ?
O38B P1 O40B 110(2) . . ?
O39A P1 O38A 109.6(3) . . ?
O37A P1 O38A 109.2(3) . . ?
O39B P1 O38A 176.3(15) . . ?
O38B P1 O38A 71.1(15) . . ?
O40B P1 O38A 73.1(17) . . ?
O39A P1 O40A 109.4(3) . . ?
O37A P1 O40A 109.2(3) . . ?
O39B P1 O40A 68.7(14) . . ?
O38B P1 O40A 71.3(16) . . ?
O40B P1 O40A 68.3(17) . . ?
O38A P1 O40A 110.2(3) . . ?
O39A P1 O37B 69.8(12) . . ?
O37A P1 O37B 74.5(13) . . ?
O39B P1 O37B 113.9(19) . . ?
O38B P1 O37B 110(2) . . ?
O40B P1 O37B 108(2) . . ?
O38A P1 O37B 67.0(12) . . ?
O40A P1 O37B 176.2(12) . . ?
O1 Mo1 O8 105.0(3) . . ?
O1 Mo1 O4 101.5(3) . . ?
O8 Mo1 O4 97.5(3) . . ?
O1 Mo1 O9 102.0(3) . . ?
O8 Mo1 O9 85.7(3) . . ?
O4 Mo1 O9 154.6(3) . . ?
O1 Mo1 O5 97.9(3) . . ?
O8 Mo1 O5 155.4(3) . . ?
O4 Mo1 O5 86.4(3) . . ?
O9 Mo1 O5 81.0(3) . . ?
O1 Mo1 O37A 167.0(3) . . ?
O8 Mo1 O37A 87.5(3) . . ?
O4 Mo1 O37A 72.9(2) . . ?
O9 Mo1 O37A 82.1(2) . . ?
O5 Mo1 O37A 70.4(2) . . ?
O2 Mo2 O10 103.9(3) . . ?
O2 Mo2 O5 102.0(3) . . ?
O10 Mo2 O5 97.6(3) . . ?
O2 Mo2 O11 102.3(3) . . ?
O10 Mo2 O11 85.6(3) . . ?
O5 Mo2 O11 153.9(3) . . ?
O2 Mo2 O6 99.1(3) . . ?
O10 Mo2 O6 155.3(3) . . ?
O5 Mo2 O6 86.2(3) . . ?
O11 Mo2 O6 80.8(3) . . ?
O2 Mo2 O37A 168.2(3) . . ?
O10 Mo2 O37A 87.4(2) . . ?
O5 Mo2 O37A 72.9(2) . . ?
O11 Mo2 O37A 81.4(2) . . ?
O6 Mo2 O37A 70.3(2) . . ?
O3 Mo3 O12 103.9(3) . . ?
O3 Mo3 O6 102.7(3) . . ?
O12 Mo3 O6 96.7(3) . . ?
O3 Mo3 O4 99.3(3) . . ?
O12 Mo3 O4 155.0(3) . . ?
O6 Mo3 O4 87.2(3) . . ?
O3 Mo3 O7 101.1(3) . . ?
O12 Mo3 O7 85.3(3) . . ?
O6 Mo3 O7 154.9(3) . . ?
O4 Mo3 O7 81.1(3) . . ?
O3 Mo3 O37A 169.0(3) . . ?
O12 Mo3 O37A 86.8(2) . . ?
O6 Mo3 O37A 73.1(2) . . ?
O4 Mo3 O37A 70.7(2) . . ?
O7 Mo3 O37A 82.1(2) . . ?
O3 Mo3 O38B 147.9(6) . . ?
O12 Mo3 O38B 57.0(9) . . ?
O6 Mo3 O38B 105.0(7) . . ?
O4 Mo3 O38B 98.0(9) . . ?
O7 Mo3 O38B 55.4(8) . . ?
O37A Mo3 O38B 41.5(6) . . ?
O14 Mo4 O7 104.9(3) . . ?
O14 Mo4 O15 101.4(3) . . ?
O7 Mo4 O15 97.1(3) . . ?
O14 Mo4 O13 102.2(3) . . ?
O7 Mo4 O13 85.7(3) . . ?
O15 Mo4 O13 154.7(3) . . ?
O14 Mo4 O26 97.8(3) . . ?
O7 Mo4 O26 155.7(3) . . ?
O15 Mo4 O26 86.6(3) . . ?
O13 Mo4 O26 81.2(3) . . ?
O14 Mo4 O38A 166.9(3) . . ?
O7 Mo4 O38A 87.6(3) . . ?
O15 Mo4 O38A 72.5(2) . . ?
O13 Mo4 O38A 82.5(2) . . ?
O26 Mo4 O38A 70.6(2) . . ?
O14 Mo4 O38B 149.5(6) . . ?
O7 Mo4 O38B 56.5(9) . . ?
O15 Mo4 O38B 104.6(7) . . ?
O13 Mo4 O38B 56.3(9) . . ?
O26 Mo4 O38B 99.4(9) . . ?
O38A Mo4 O38B 42.4(5) . . ?
O16 Mo5 O17 103.8(3) . . ?
O16 Mo5 O27 101.8(3) . . ?
O17 Mo5 O27 97.2(3) . . ?
O16 Mo5 O8 102.3(3) . . ?
O17 Mo5 O8 84.6(3) . . ?
O27 Mo5 O8 154.7(3) . . ?
O16 Mo5 O15 99.5(3) . . ?
O17 Mo5 O15 154.6(3) . . ?
O27 Mo5 O15 87.7(3) . . ?
O8 Mo5 O15 80.7(2) . . ?
O16 Mo5 O37B 149.7(5) . . ?
O17 Mo5 O37B 56.2(7) . . ?
O27 Mo5 O37B 103.1(7) . . ?
O8 Mo5 O37B 57.0(7) . . ?
O15 Mo5 O37B 98.4(7) . . ?
O16 Mo5 O38A 168.4(3) . . ?
O17 Mo5 O38A 87.4(2) . . ?
O27 Mo5 O38A 73.1(2) . . ?
O8 Mo5 O38A 81.7(2) . . ?
O15 Mo5 O38A 70.2(2) . . ?
O37B Mo5 O38A 40.9(5) . . ?
O18 Mo6 O9 104.5(3) . . ?
O18 Mo6 O19 100.5(3) . . ?
O9 Mo6 O19 96.3(3) . . ?
O18 Mo6 O17 103.1(3) . . ?
O9 Mo6 O17 85.9(3) . . ?
O19 Mo6 O17 155.0(3) . . ?
O18 Mo6 O28 98.4(3) . . ?
O9 Mo6 O28 156.1(2) . . ?
O19 Mo6 O28 86.2(3) . . ?
O17 Mo6 O28 82.2(3) . . ?
O18 Mo6 O39A 167.3(3) . . ?
O9 Mo6 O39A 87.1(2) . . ?
O19 Mo6 O39A 72.5(2) . . ?
O17 Mo6 O39A 82.8(2) . . ?
O28 Mo6 O39A 70.9(2) . . ?
O18 Mo6 O37B 149.8(5) . . ?
O9 Mo6 O37B 59.3(7) . . ?
O19 Mo6 O37B 106.2(6) . . ?
O17 Mo6 O37B 53.8(6) . . ?
O28 Mo6 O37B 97.1(7) . . ?
O39A Mo6 O37B 41.8(5) . . ?
O20 Mo7 O21 103.9(3) . . ?
O20 Mo7 O29 101.3(3) . . ?
O21 Mo7 O29 97.1(3) . . ?
O20 Mo7 O19 99.4(3) . . ?
O21 Mo7 O19 155.0(3) . . ?
O29 Mo7 O19 87.1(3) . . ?
O20 Mo7 O10 101.5(3) . . ?
O21 Mo7 O10 85.2(3) . . ?
O29 Mo7 O10 155.8(3) . . ?
O19 Mo7 O10 81.3(3) . . ?
O20 Mo7 O39A 168.6(2) . . ?
O21 Mo7 O39A 87.0(2) . . ?
O29 Mo7 O39A 73.6(2) . . ?
O19 Mo7 O39A 70.5(2) . . ?
O10 Mo7 O39A 82.5(2) . . ?
O20 Mo7 O39B 149.5(6) . . ?
O21 Mo7 O39B 55.7(8) . . ?
O29 Mo7 O39B 103.6(8) . . ?
O19 Mo7 O39B 99.3(8) . . ?
O10 Mo7 O39B 58.1(9) . . ?
O39A Mo7 O39B 41.0(5) . . ?
O22 Mo8 O11 104.1(3) . . ?
O22 Mo8 O23 101.4(3) . . ?
O11 Mo8 O23 96.6(3) . . ?
O22 Mo8 O21 101.7(3) . . ?
O11 Mo8 O21 86.1(2) . . ?
O23 Mo8 O21 155.3(3) . . ?
O22 Mo8 O30 99.0(3) . . ?
O11 Mo8 O30 155.5(3) . . ?
O23 Mo8 O30 86.7(3) . . ?
O21 Mo8 O30 81.2(2) . . ?
O22 Mo8 O40A 167.7(3) . . ?
O11 Mo8 O40A 87.6(2) . . ?
O23 Mo8 O40A 72.9(2) . . ?
O21 Mo8 O40A 82.7(2) . . ?
O30 Mo8 O40A 70.1(2) . . ?
O22 Mo8 O39B 148.9(6) . . ?
O11 Mo8 O39B 59.5(9) . . ?
O23 Mo8 O39B 106.4(7) . . ?
O21 Mo8 O39B 54.2(8) . . ?
O30 Mo8 O39B 96.1(9) . . ?
O40A Mo8 O39B 41.7(5) . . ?
O24 Mo9 O13 104.5(3) . . ?
O24 Mo9 O25 101.8(3) . . ?
O13 Mo9 O25 96.5(3) . . ?
O24 Mo9 O12 102.6(3) . . ?
O13 Mo9 O12 86.1(3) . . ?
O25 Mo9 O12 154.0(3) . . ?
O24 Mo9 O23 98.7(3) . . ?
O13 Mo9 O23 155.3(3) . . ?
O25 Mo9 O23 86.9(3) . . ?
O12 Mo9 O23 80.5(3) . . ?
O24 Mo9 O40A 167.3(3) . . ?
O13 Mo9 O40A 87.5(2) . . ?
O25 Mo9 O40A 72.2(2) . . ?
O12 Mo9 O40A 82.1(2) . . ?
O23 Mo9 O40A 70.2(2) . . ?
O24 Mo9 O38B 149.0(6) . . ?
O13 Mo9 O38B 57.3(9) . . ?
O25 Mo9 O38B 105.0(7) . . ?
O12 Mo9 O38B 55.2(9) . . ?
O23 Mo9 O38B 98.1(8) . . ?
O40A Mo9 O38B 42.4(5) . . ?
O34 Mo10 O33 103.8(3) . . ?
O34 Mo10 O30 102.8(3) . . ?
O33 Mo10 O30 96.6(3) . . ?
O34 Mo10 O31 101.3(3) . . ?
O33 Mo10 O31 86.2(3) . . ?
O30 Mo10 O31 154.3(3) . . ?
O34 Mo10 O25 99.8(3) . . ?
O33 Mo10 O25 154.9(3) . . ?
O30 Mo10 O25 86.3(3) . . ?
O31 Mo10 O25 80.9(3) . . ?
O34 Mo10 O40B 149.2(7) . . ?
O33 Mo10 O40B 57.3(10) . . ?
O30 Mo10 O40B 103.5(9) . . ?
O31 Mo10 O40B 56.8(10) . . ?
O25 Mo10 O40B 97.7(10) . . ?
O34 Mo10 O40A 168.2(3) . . ?
O33 Mo10 O40A 87.5(2) . . ?
O30 Mo10 O40A 72.0(2) . . ?
O31 Mo10 O40A 82.7(2) . . ?
O25 Mo10 O40A 69.7(2) . . ?
O40B Mo10 O40A 41.4(6) . . ?
O35 Mo11 O31 103.7(3) . . ?
O35 Mo11 O26 102.1(3) . . ?
O31 Mo11 O26 96.8(3) . . ?
O35 Mo11 O32 101.7(3) . . ?
O31 Mo11 O32 86.3(3) . . ?
O26 Mo11 O32 154.4(3) . . ?
O35 Mo11 O27 99.0(3) . . ?
O31 Mo11 O27 155.7(3) . . ?
O26 Mo11 O27 86.7(3) . . ?
O32 Mo11 O27 80.7(3) . . ?
O35 Mo11 O38A 168.0(3) . . ?
O31 Mo11 O38A 87.7(3) . . ?
O26 Mo11 O38A 72.5(2) . . ?
O32 Mo11 O38A 82.3(2) . . ?
O27 Mo11 O38A 70.3(2) . . ?
O36 Mo12 O32 104.9(3) . . ?
O36 Mo12 O28 101.0(3) . . ?
O32 Mo12 O28 96.6(3) . . ?
O36 Mo12 O33 102.6(3) . . ?
O32 Mo12 O33 86.1(3) . . ?
O28 Mo12 O33 154.6(3) . . ?
O36 Mo12 O29 98.2(3) . . ?
O32 Mo12 O29 155.6(3) . . ?
O28 Mo12 O29 86.4(3) . . ?
O33 Mo12 O29 81.3(2) . . ?
O36 Mo12 O39A 167.4(3) . . ?
O32 Mo12 O39A 86.9(3) . . ?
O28 Mo12 O39A 72.8(2) . . ?
O33 Mo12 O39A 82.2(2) . . ?
O29 Mo12 O39A 70.7(2) . . ?
Mo1 O4 Mo3 126.7(3) . . ?
Mo2 O5 Mo1 126.9(3) . . ?
Mo3 O6 Mo2 126.9(3) . . ?
Mo4 O7 Mo3 151.0(4) . . ?
Mo1 O8 Mo5 151.3(4) . . ?
Mo6 O9 Mo1 149.6(3) . . ?
Mo2 O10 Mo7 150.4(3) . . ?
Mo8 O11 Mo2 150.5(3) . . ?
Mo3 O12 Mo9 150.5(4) . . ?
Mo9 O13 Mo4 150.0(3) . . ?
Mo4 O15 Mo5 126.9(3) . . ?
Mo5 O17 Mo6 150.8(3) . . ?
Mo6 O19 Mo7 127.0(3) . . ?
Mo7 O21 Mo8 150.5(3) . . ?
Mo8 O23 Mo9 126.4(3) . . ?
Mo9 O25 Mo10 127.8(3) . . ?
Mo11 O26 Mo4 126.7(3) . . ?
Mo5 O27 Mo11 126.8(3) . . ?
Mo12 O28 Mo6 126.5(3) . . ?
Mo7 O29 Mo12 126.2(3) . . ?
Mo10 O30 Mo8 127.4(3) . . ?
Mo11 O31 Mo10 149.8(3) . . ?
Mo12 O32 Mo11 149.9(4) . . ?
Mo10 O33 Mo12 150.4(4) . . ?
P1 O37A Mo1 125.3(3) . . ?
P1 O37A Mo3 125.6(3) . . ?
Mo1 O37A Mo3 89.66(18) . . ?
P1 O37A Mo2 125.6(3) . . ?
Mo1 O37A Mo2 89.81(17) . . ?
Mo3 O37A Mo2 89.62(17) . . ?
P1 O38A Mo5 125.9(3) . . ?
P1 O38A Mo4 125.1(3) . . ?
Mo5 O38A Mo4 90.26(18) . . ?
P1 O38A Mo11 124.7(3) . . ?
Mo5 O38A Mo11 89.61(17) . . ?
Mo4 O38A Mo11 90.22(18) . . ?
P1 O39A Mo6 125.5(3) . . ?
P1 O39A Mo7 125.6(3) . . ?
Mo6 O39A Mo7 89.90(17) . . ?
P1 O39A Mo12 125.3(3) . . ?
Mo6 O39A Mo12 89.80(17) . . ?
Mo7 O39A Mo12 89.49(17) . . ?
P1 O40A Mo8 125.3(3) . . ?
P1 O40A Mo9 124.9(3) . . ?
Mo8 O40A Mo9 90.40(16) . . ?
P1 O40A Mo10 124.7(3) . . ?
Mo8 O40A Mo10 90.55(17) . . ?
Mo9 O40A Mo10 90.21(17) . . ?
P1 O37B Mo5 126.1(17) . . ?
P1 O37B Mo6 121.8(16) . . ?
Mo5 O37B Mo6 97.0(7) . . ?
P1 O38B Mo3 123(2) . . ?
P1 O38B Mo4 121(2) . . ?
Mo3 O38B Mo4 95.2(9) . . ?
P1 O38B Mo9 121(2) . . ?
Mo3 O38B Mo9 95.0(9) . . ?
Mo4 O38B Mo9 94.3(10) . . ?
P1 O39B Mo7 125.4(19) . . ?
P1 O39B Mo8 123.2(19) . . ?
Mo7 O39B Mo8 97.0(8) . . ?
P1 O40B Mo10 125(2) . . ?
C2A C1A C10A 120.0(7) . . ?
C2A C1A C6A 121.6(7) . . ?
C10A C1A C6A 118.4(7) . . ?
C1A C2A C13A 119.2(7) . . ?
C1A C2A C3A 120.4(7) . . ?
C13A C2A C3A 120.4(7) . . ?
C14A C3A C4A 119.2(7) . . ?
C14A C3A C2A 122.3(7) . . ?
C4A C3A C2A 118.4(7) . . ?
C3A C4A C5A 122.1(7) . . ?
C3A C4A C17A 119.3(7) . . ?
C5A C4A C17A 118.6(7) . . ?
C20A C5A C4A 120.2(7) . . ?
C20A C5A C6A 120.4(7) . . ?
C4A C5A C6A 119.4(6) . . ?
C7A C6A C1A 118.4(7) . . ?
C7A C6A C5A 123.4(7) . . ?
C1A C6A C5A 118.1(7) . . ?
C8A C7A C6A 121.4(8) . . ?
C9A C8A C7A 121.1(9) . . ?
C8A C9A C10A 120.5(8) . . ?
C9A C10A C1A 120.1(8) . . ?
C9A C10A C11A 122.0(8) . . ?
C1A C10A C11A 117.9(8) . . ?
C12A C11A C10A 122.4(8) . . ?
C11A C12A C13A 120.0(8) . . ?
C12A C13A C2A 120.5(8) . . ?
C15A C14A C3A 120.9(8) . . ?
C16A C15A C14A 120.0(8) . . ?
C15A C16A C17A 121.3(8) . . ?
C16A C17A C18A 121.2(8) . . ?
C16A C17A C4A 119.3(8) . . ?
C18A C17A C4A 119.5(8) . . ?
C19A C18A C17A 121.0(8) . . ?
C18A C19A C20A 120.3(8) . . ?
C5A C20A C19A 120.3(9) . . ?
C6B C1B C2B 121.6(8) . . ?
C6B C1B C10B 119.0(8) . . ?
C2B C1B C10B 119.3(8) . . ?
C13B C2B C1B 119.4(8) . . ?
C13B C2B C3B 121.6(9) . . ?
C1B C2B C3B 119.0(8) . . ?
C14B C3B C4B 118.1(9) . . ?
C14B C3B C2B 122.3(9) . . ?
C4B C3B C2B 119.6(9) . . ?
C3B C4B C5B 120.9(8) . . ?
C3B C4B C17B 120.2(9) . . ?
C5B C4B C17B 118.9(9) . . ?
C20B C5B C4B 117.9(9) . . ?
C20B C5B C6B 122.9(9) . . ?
C4B C5B C6B 119.2(8) . . ?
C7B C6B C1B 118.7(8) . . ?
C7B C6B C5B 121.6(8) . . ?
C1B C6B C5B 119.7(8) . . ?
C8B C7B C6B 121.4(9) . . ?
C9B C8B C7B 120.5(10) . . ?
C8B C9B C10B 120.1(9) . . ?
C11B C10B C9B 120.1(9) . . ?
C11B C10B C1B 119.8(9) . . ?
C9B C10B C1B 120.0(8) . . ?
C12B C11B C10B 120.1(9) . . ?
C11B C12B C13B 121.4(10) . . ?
C12B C13B C2B 119.9(10) . . ?
C15B C14B C3B 121.8(11) . . ?
C16B C15B C14B 120.4(11) . . ?
C15B C16B C17B 121.1(10) . . ?
C18B C17B C16B 122.6(10) . . ?
C18B C17B C4B 119.0(11) . . ?
C16B C17B C4B 118.4(10) . . ?
C19B C18B C17B 122.4(10) . . ?
C18B C19B C20B 119.1(11) . . ?
C19B C20B C5B 122.7(11) . . ?
C6C C1C C10C 119.8(8) . . ?
C6C C1C C2C 120.9(8) . . ?
C10C C1C C2C 119.3(9) . . ?
C13C C2C C1C 117.4(9) . . ?
C13C C2C C3C 123.6(9) . . ?
C1C C2C C3C 118.9(9) . . ?
C14C C3C C4C 117.5(10) . . ?
C14C C3C C2C 122.7(11) . . ?
C4C C3C C2C 119.8(8) . . ?
C5C C4C C3C 121.3(9) . . ?
C5C C4C C17C 118.8(10) . . ?
C3C C4C C17C 119.9(9) . . ?
C20C C5C C4C 118.9(9) . . ?
C20C C5C C6C 122.0(9) . . ?
C4C C5C C6C 119.1(9) . . ?
C7C C6C C1C 118.2(9) . . ?
C7C C6C C5C 121.9(9) . . ?
C1C C6C C5C 119.9(8) . . ?
C8C C7C C6C 121.2(11) . . ?
C9C C8C C7C 121.2(11) . . ?
C8C C9C C10C 120.8(10) . . ?
C9C C10C C11C 121.4(10) . . ?
C9C C10C C1C 118.8(9) . . ?
C11C C10C C1C 119.8(10) . . ?
C12C C11C C10C 119.6(11) . . ?
C11C C12C C13C 122.6(10) . . ?
C12C C13C C2C 121.3(11) . . ?
C15C C14C C3C 122.9(15) . . ?
C14C C15C C16C 120.1(13) . . ?
C15C C16C C17C 120.8(12) . . ?
C16C C17C C4C 118.8(12) . . ?
C16C C17C C18C 122.4(11) . . ?
C4C C17C C18C 118.9(10) . . ?
C19C C18C C17C 121.1(11) . . ?
C18C C19C C20C 121.2(13) . . ?
C19C C20C C5C 121.1(12) . . ?
C6D C1D C2D 121.4(8) . . ?
C6D C1D C10D 120.2(9) . . ?
C2D C1D C10D 118.4(8) . . ?
C13D C2D C1D 118.6(9) . . ?
C13D C2D C3D 122.6(9) . . ?
C1D C2D C3D 118.8(8) . . ?
C14D C3D C4D 118.3(9) . . ?
C14D C3D C2D 121.6(9) . . ?
C4D C3D C2D 120.1(8) . . ?
C17D C4D C5D 119.2(9) . . ?
C17D C4D C3D 119.7(9) . . ?
C5D C4D C3D 121.0(8) . . ?
C20D C5D C4D 118.1(10) . . ?
C20D C5D C6D 123.2(9) . . ?
C4D C5D C6D 118.7(8) . . ?
C7D C6D C1D 118.1(9) . . ?
C7D C6D C5D 121.8(9) . . ?
C1D C6D C5D 120.0(8) . . ?
C8D C7D C6D 122.5(11) . . ?
C9D C8D C7D 120.1(11) . . ?
C8D C9D C10D 120.4(10) . . ?
C11D C10D C1D 120.0(9) . . ?
C11D C10D C9D 121.4(9) . . ?
C1D C10D C9D 118.5(9) . . ?
C12D C11D C10D 120.8(10) . . ?
C11D C12D C13D 119.8(10) . . ?
C12D C13D C2D 122.5(11) . . ?
C15D C14D C3D 121.8(11) . . ?
C14D C15D C16D 120.3(12) . . ?
C15D C16D C17D 119.9(10) . . ?
C18D C17D C16D 120.4(10) . . ?
C18D C17D C4D 119.7(10) . . ?
C16D C17D C4D 119.9(10) . . ?
C19D C18D C17D 120.3(11) . . ?
C18D C19D C20D 120.8(11) . . ?
C5D C20D C19D 121.9(11) . . ?
C10E C1E C2E 119.0(8) . . ?
C10E C1E C6E 120.7(8) . . ?
C2E C1E C6E 120.2(8) . . ?
C13E C2E C1E 119.8(9) . . ?
C13E C2E C3E 121.0(8) . . ?
C1E C2E C3E 119.2(8) . . ?
C14E C3E C4E 118.9(9) . . ?
C14E C3E C2E 120.9(9) . . ?
C4E C3E C2E 120.2(8) . . ?
C3E C4E C17E 120.0(9) . . ?
C3E C4E C5E 120.5(8) . . ?
C17E C4E C5E 119.5(9) . . ?
C20E C5E C6E 123.4(9) . . ?
C20E C5E C4E 117.9(9) . . ?
C6E C5E C4E 118.7(8) . . ?
C7E C6E C1E 117.3(9) . . ?
C7E C6E C5E 121.7(9) . . ?
C1E C6E C5E 121.0(7) . . ?
C8E C7E C6E 120.8(11) . . ?
C9E C8E C7E 122.2(9) . . ?
C8E C9E C10E 120.1(9) . . ?
C9E C10E C1E 118.7(9) . . ?
C9E C10E C11E 121.5(10) . . ?
C1E C10E C11E 119.7(9) . . ?
C12E C11E C10E 120.2(10) . . ?
C11E C12E C13E 120.7(10) . . ?
C2E C13E C12E 120.6(10) . . ?
C3E C14E C15E 120.9(11) . . ?
C16E C15E C14E 120.0(10) . . ?
C15E C16E C17E 121.8(10) . . ?
C16E C17E C18E 122.8(11) . . ?
C16E C17E C4E 118.3(10) . . ?
C18E C17E C4E 118.8(10) . . ?
C19E C18E C17E 120.4(10) . . ?
C18E C19E C20E 121.5(10) . . ?
C5E C20E C19E 121.8(11) . . ?
C2F C1F C6F 121.9(13) . . ?
C3F C2F C1F 118.6(13) . . ?
C2F C3F C7F 118.9(14) . . ?
C2F C3F C4F 121.6(15) . . ?
C7F C3F C4F 119.5(13) . . ?
C5F C4F C10F 120.4(9) . 2_765 ?
C5F C4F C3F 120.5(11) . . ?
C10F C4F C3F 119.1(12) 2_765 . ?
C6F C5F C4F 117.4(12) . . ?
C6F C5F C10F 122.7(12) . . ?
C4F C5F C10F 119.8(9) . . ?
C5F C6F C1F 120.1(15) . . ?
C8F C7F C3F 118.8(13) 2_765 . ?
C7F C8F C9F 124.5(16) 2_765 . ?
C8F C9F C10F 119.2(16) . . ?
C9F C10F C4F 118.8(12) . 2_765 ?
C9F C10F C5F 121.4(11) . . ?
C4F C10F C5F 119.8(9) 2_765 . ?
C2G C1G C6G 120.8(11) . . ?
C1G C2G C3G 121.2(10) . . ?
C7G C3G C2G 121.7(10) . . ?
C7G C3G C4G 119.5(9) . . ?
C2G C3G C4G 118.8(9) . . ?
C3G C4G C10G 119.3(8) . 2_566 ?
C3G C4G C5G 119.3(8) . . ?
C10G C4G C5G 121.4(8) 2_566 . ?
C6G C5G C4G 119.1(9) . . ?
C6G C5G C10G 121.8(9) . . ?
C4G C5G C10G 119.2(8) . . ?
C5G C6G C1G 120.7(11) . . ?
C8G C7G C3G 119.7(9) 2_566 . ?
C7G C8G C9G 122.0(9) 2_566 . ?
C8G C9G C10G 121.1(9) . . ?
C9G C10G C4G 118.3(8) . 2_566 ?
C9G C10G C5G 122.2(8) . . ?
C4G C10G C5G 119.4(7) 2_566 . ?
Cl2 C21 Cl1 107.1(11) . . ?
Cl5 C23 Cl6 101.8(15) . . ?

loop_
_geom_bond_atom_site_label_1
_geom_bond_atom_site_label_2
_geom_bond_distance
_geom_bond_site_symmetry_2
_geom_bond_publ_flag
P1 O39A 1.533(5) . ?
P1 O37A 1.533(5) . ?
P1 O39B 1.536(8) . ?
P1 O38B 1.537(8) . ?
P1 O40B 1.537(9) . ?
P1 O38A 1.538(5) . ?
P1 O40A 1.538(5) . ?
P1 O37B 1.541(8) . ?
Mo1 O1 1.664(6) . ?
Mo1 O8 1.810(6) . ?
Mo1 O4 1.859(6) . ?
Mo1 O9 1.989(6) . ?
Mo1 O5 2.028(6) . ?
Mo1 O37A 2.436(5) . ?
Mo2 O2 1.669(7) . ?
Mo2 O10 1.816(6) . ?
Mo2 O5 1.830(6) . ?
Mo2 O11 1.980(6) . ?
Mo2 O6 2.017(6) . ?
Mo2 O37A 2.455(5) . ?
Mo3 O3 1.677(6) . ?
Mo3 O12 1.818(6) . ?
Mo3 O6 1.844(7) . ?
Mo3 O4 1.991(6) . ?
Mo3 O7 1.997(6) . ?
Mo3 O37A 2.446(5) . ?
Mo3 O38B 2.48(4) . ?
Mo4 O14 1.661(6) . ?
Mo4 O7 1.805(6) . ?
Mo4 O15 1.850(6) . ?
Mo4 O13 1.979(6) . ?
Mo4 O26 2.009(7) . ?
Mo4 O38A 2.437(6) . ?
Mo4 O38B 2.50(4) . ?
Mo5 O16 1.659(6) . ?
Mo5 O17 1.821(6) . ?
Mo5 O27 1.840(7) . ?
Mo5 O8 1.998(6) . ?
Mo5 O15 2.009(6) . ?
Mo5 O37B 2.43(3) . ?
Mo5 O38A 2.435(5) . ?
Mo6 O18 1.674(6) . ?
Mo6 O9 1.827(6) . ?
Mo6 O19 1.865(6) . ?
Mo6 O17 1.986(6) . ?
Mo6 O28 2.007(7) . ?
Mo6 O39A 2.434(5) . ?
Mo6 O37B 2.49(3) . ?
Mo7 O20 1.665(6) . ?
Mo7 O21 1.808(5) . ?
Mo7 O29 1.843(7) . ?
Mo7 O19 1.985(6) . ?
Mo7 O10 2.001(7) . ?
Mo7 O39A 2.444(5) . ?
Mo7 O39B 2.45(3) . ?
Mo8 O22 1.665(6) . ?
Mo8 O11 1.814(6) . ?
Mo8 O23 1.858(6) . ?
Mo8 O21 1.986(5) . ?
Mo8 O30 2.012(6) . ?
Mo8 O40A 2.417(5) . ?
Mo8 O39B 2.45(3) . ?
Mo9 O24 1.674(6) . ?
Mo9 O13 1.825(6) . ?
Mo9 O25 1.841(7) . ?
Mo9 O12 1.988(7) . ?
Mo9 O23 2.002(6) . ?
Mo9 O40A 2.439(5) . ?
Mo9 O38B 2.51(4) . ?
Mo10 O34 1.669(7) . ?
Mo10 O33 1.816(6) . ?
Mo10 O30 1.840(7) . ?
Mo10 O31 2.006(6) . ?
Mo10 O25 2.010(6) . ?
Mo10 O40B 2.44(4) . ?
Mo10 O40A 2.444(5) . ?
Mo11 O35 1.678(6) . ?
Mo11 O31 1.807(6) . ?
Mo11 O26 1.862(6) . ?
Mo11 O32 1.993(6) . ?
Mo11 O27 2.007(6) . ?
Mo11 O38A 2.449(6) . ?
Mo12 O36 1.664(7) . ?
Mo12 O32 1.828(7) . ?
Mo12 O28 1.855(6) . ?
Mo12 O33 1.984(6) . ?
Mo12 O29 2.021(6) . ?
Mo12 O39A 2.452(6) . ?
C1A C2A 1.394(11) . ?
C1A C10A 1.420(10) . ?
C1A C6A 1.434(10) . ?
C2A C13A 1.415(11) . ?
C2A C3A 1.455(10) . ?
C3A C14A 1.403(11) . ?
C3A C4A 1.411(10) . ?
C4A C5A 1.413(11) . ?
C4A C17A 1.423(10) . ?
C5A C20A 1.392(10) . ?
C5A C6A 1.463(10) . ?
C6A C7A 1.407(11) . ?
C7A C8A 1.372(13) . ?
C8A C9A 1.357(13) . ?
C9A C10A 1.403(13) . ?
C10A C11A 1.425(12) . ?
C11A C12A 1.331(15) . ?
C12A C13A 1.401(13) . ?
C14A C15A 1.388(13) . ?
C15A C16A 1.376(14) . ?
C16A C17A 1.392(13) . ?
C17A C18A 1.410(12) . ?
C18A C19A 1.360(14) . ?
C19A C20A 1.405(12) . ?
C1B C6B 1.412(12) . ?
C1B C2B 1.413(13) . ?
C1B C10B 1.419(12) . ?
C2B C13B 1.402(12) . ?
C2B C3B 1.454(12) . ?
C3B C14B 1.392(14) . ?
C3B C4B 1.414(13) . ?
C4B C5B 1.431(13) . ?
C4B C17B 1.434(12) . ?
C5B C20B 1.390(12) . ?
C5B C6B 1.441(12) . ?
C6B C7B 1.406(13) . ?
C7B C8B 1.383(15) . ?
C8B C9B 1.366(15) . ?
C9B C10B 1.409(14) . ?
C10B C11B 1.397(13) . ?
C11B C12B 1.366(16) . ?
C12B C13B 1.395(15) . ?
C14B C15B 1.387(16) . ?
C15B C16B 1.366(18) . ?
C16B C17B 1.401(17) . ?
C17B C18B 1.390(17) . ?
C18B C19B 1.354(19) . ?
C19B C20B 1.386(15) . ?
C1C C6C 1.410(12) . ?
C1C C10C 1.425(12) . ?
C1C C2C 1.432(12) . ?
C2C C13C 1.413(14) . ?
C2C C3C 1.450(14) . ?
C3C C14C 1.393(14) . ?
C3C C4C 1.416(14) . ?
C4C C5C 1.415(13) . ?
C4C C17C 1.418(13) . ?
C5C C20C 1.404(15) . ?
C5C C6C 1.456(13) . ?
C6C C7C 1.396(13) . ?
C7C C8C 1.364(16) . ?
C8C C9C 1.362(17) . ?
C9C C10C 1.385(15) . ?
C10C C11C 1.409(15) . ?
C11C C12C 1.349(18) . ?
C12C C13C 1.364(18) . ?
C14C C15C 1.36(2) . ?
C15C C16C 1.37(2) . ?
C16C C17C 1.402(17) . ?
C17C C18C 1.428(18) . ?
C18C C19C 1.325(19) . ?
C19C C20C 1.375(16) . ?
C1D C6D 1.409(13) . ?
C1D C2D 1.417(12) . ?
C1D C10D 1.422(12) . ?
C2D C13D 1.397(13) . ?
C2D C3D 1.452(13) . ?
C3D C14D 1.406(15) . ?
C3D C4D 1.419(13) . ?
C4D C17D 1.415(13) . ?
C4D C5D 1.418(13) . ?
C5D C20D 1.378(14) . ?
C5D C6D 1.461(14) . ?
C6D C7D 1.396(14) . ?
C7D C8D 1.376(17) . ?
C8D C9D 1.370(18) . ?
C9D C10D 1.427(14) . ?
C10D C11D 1.417(15) . ?
C11D C12D 1.349(17) . ?
C12D C13D 1.385(16) . ?
C14D C15D 1.379(16) . ?
C15D C16D 1.386(18) . ?
C16D C17D 1.409(16) . ?
C17D C18D 1.399(15) . ?
C18D C19D 1.343(18) . ?
C19D C20D 1.385(17) . ?
C1E C10E 1.409(13) . ?
C1E C2E 1.417(11) . ?
C1E C6E 1.436(12) . ?
C2E C13E 1.376(12) . ?
C2E C3E 1.474(12) . ?
C3E C14E 1.388(13) . ?
C3E C4E 1.419(13) . ?
C4E C17E 1.427(13) . ?
C4E C5E 1.446(12) . ?
C5E C20E 1.377(13) . ?
C5E C6E 1.445(13) . ?
C6E C7E 1.394(12) . ?
C7E C8E 1.374(16) . ?
C8E C9E 1.361(17) . ?
C9E C10E 1.397(13) . ?
C10E C11E 1.410(14) . ?
C11E C12E 1.359(17) . ?
C12E C13E 1.401(16) . ?
C14E C15E 1.396(16) . ?
C15E C16E 1.375(19) . ?
C16E C17E 1.391(16) . ?
C17E C18E 1.417(15) . ?
C18E C19E 1.348(17) . ?
C19E C20E 1.392(16) . ?
C1F C2F 1.38(2) . ?
C1F C6F 1.43(2) . ?
C2F C3F 1.36(2) . ?
C3F C7F 1.42(2) . ?
C3F C4F 1.427(16) . ?
C4F C5F 1.416(16) . ?
C4F C10F 1.423(15) 2_765 ?
C5F C6F 1.408(16) . ?
C5F C10F 1.449(16) . ?
C7F C8F 1.33(2) 2_765 ?
C8F C7F 1.33(2) 2_765 ?
C8F C9F 1.37(2) . ?
C9F C10F 1.412(16) . ?
C10F C4F 1.423(15) 2_765 ?
C1G C2G 1.349(18) . ?
C1G C6G 1.409(16) . ?
C2G C3G 1.413(15) . ?
C3G C7G 1.413(15) . ?
C3G C4G 1.428(13) . ?
C4G C10G 1.429(12) 2_566 ?
C4G C5G 1.431(12) . ?
C5G C6G 1.385(14) . ?
C5G C10G 1.466(12) . ?
C7G C8G 1.353(16) 2_566 ?
C8G C7G 1.353(16) 2_566 ?
C8G C9G 1.389(14) . ?
C9G C10G 1.391(12) . ?
C10G C4G 1.429(12) 2_566 ?
Cl1 C21 1.743(16) . ?
C21 Cl2 1.719(18) . ?
Cl5 C23 1.714(19) . ?
C23 Cl6 1.72(2) . ?
